data_7705948
loop_
_publ_author_name
'Li, Dawei'
'Ding, Man-Man'
'Huang, Yuan'
'Tello Yepes, David Felipe'
'Li, Haiyan'
'Li, Yahong'
'Zhang, Yi-Quan'
'Yao, Jinlei'

_publ_section_title
;
 Evolution from a single relaxation process to two-step relaxation
 processes of Dy<sub>2</sub> single-molecule magnets via the modulations
 of the terminal solvent ligands.
;
_journal_issue 1
_journal_name_full 'Dalton transactions (Cambridge, England : 2003)'
_journal_page_first 217
_journal_page_last 228
_journal_paper_doi 10.1039/d0dt03093g
_journal_volume 50
_journal_year 2021
_chemical_formula_moiety 'C38 H44 Dy2 N6 O16'
_chemical_formula_sum 'C38 H44 Dy2 N6 O16'
_chemical_formula_weight 1165.79
_space_group_crystal_system monoclinic
_space_group_IT_number 14
_space_group_name_Hall '-P 2ybc'
_space_group_name_H-M_alt 'P 1 21/c 1'
_atom_sites_solution_hydrogens geom
_audit_creation_date 2019-12-23
_audit_creation_method
;
Olex2 1.2
(compiled 2018.05.29 svn.r3508 for OlexSys, GUI svn.r5506)
;
_audit_update_record
;
2020-01-06 deposited with the CCDC.	2020-11-16 downloaded from the CCDC.
;
_cell_angle_alpha 90
_cell_angle_beta 100.123(2)
_cell_angle_gamma 90
_cell_formula_units_Z 4
_cell_length_a 16.0720(14)
_cell_length_b 16.4037(14)
_cell_length_c 18.1256(16)
_cell_measurement_reflns_used 9054
_cell_measurement_temperature 296(2)
_cell_measurement_theta_max 27.117
_cell_measurement_theta_min 2.416
_cell_volume 4704.2(7)
_computing_cell_refinement 'SAINT v8.37A (Bruker, 2015)'
_computing_data_reduction 'SAINT v8.37A (Bruker, 2015)'
_computing_molecular_graphics 'Olex2 (Dolomanov et al., 2009)'
_computing_publication_material 'Olex2 (Dolomanov et al., 2009)'
_computing_structure_refinement 'ShelXL (Sheldrick, 2015)'
_diffrn_ambient_temperature 296.15
_diffrn_measured_fraction_theta_full 0.991
_diffrn_measured_fraction_theta_max 0.974
_diffrn_measurement_device_type 'CCD area detector'
_diffrn_measurement_method 'phi and omega scans'
_diffrn_radiation_monochromator graphite
_diffrn_radiation_type MoK\a
_diffrn_radiation_wavelength 0.71073
_diffrn_reflns_av_R_equivalents 0.0532
_diffrn_reflns_av_unetI/netI 0.0808
_diffrn_reflns_Laue_measured_fraction_full 0.991
_diffrn_reflns_Laue_measured_fraction_max 0.974
_diffrn_reflns_limit_h_max 18
_diffrn_reflns_limit_h_min -20
_diffrn_reflns_limit_k_max 18
_diffrn_reflns_limit_k_min -20
_diffrn_reflns_limit_l_max 23
_diffrn_reflns_limit_l_min -19
_diffrn_reflns_number 28284
_diffrn_reflns_point_group_measured_fraction_full 0.991
_diffrn_reflns_point_group_measured_fraction_max 0.974
_diffrn_reflns_theta_full 25.242
_diffrn_reflns_theta_max 27.584
_diffrn_reflns_theta_min 2.283
_exptl_absorpt_coefficient_mu 3.223
_exptl_absorpt_correction_T_max 0.7456
_exptl_absorpt_correction_T_min 0.4829
_exptl_absorpt_correction_type multi-scan
_exptl_absorpt_process_details
'SADABS-2014/5 (Bruker,2014/5) was used for absorption correction. wR2(int) was 0.1794 before and 0.0942 after correction. The Ratio of minimum to maximum transmission is 0.6477. The \l/2 correction factor is Not present.'
_exptl_crystal_colour colourless
_exptl_crystal_colour_primary colourless
_exptl_crystal_density_diffrn 1.646
_exptl_crystal_description block
_exptl_crystal_F_000 2296
_exptl_crystal_size_max 0.3
_exptl_crystal_size_mid 0.05
_exptl_crystal_size_min 0.03
_refine_diff_density_max 2.096
_refine_diff_density_min -1.412
_refine_diff_density_rms 0.174
_refine_ls_extinction_method none
_refine_ls_goodness_of_fit_ref 1.044
_refine_ls_hydrogen_treatment constr
_refine_ls_matrix_type full
_refine_ls_number_parameters 566
_refine_ls_number_reflns 10606
_refine_ls_number_restraints 684
_refine_ls_restrained_S_all 1.036
_refine_ls_R_factor_all 0.1044
_refine_ls_R_factor_gt 0.0510
_refine_ls_shift/su_max 0.000
_refine_ls_shift/su_mean 0.000
_refine_ls_structure_factor_coef Fsqd
_refine_ls_weighting_details 'w=1/[\s^2^(Fo^2^)+(0.0474P)^2^+28.3568P] where P=(Fo^2^+2Fc^2^)/3'
_refine_ls_weighting_scheme calc
_refine_ls_wR_factor_gt 0.1095
_refine_ls_wR_factor_ref 0.1324
_reflns_Friedel_coverage 0.000
_reflns_number_gt 6752
_reflns_number_total 10606
_reflns_threshold_expression 'I > 2\s(I)'
_cod_data_source_file d0dt03093g2.cif
_cod_data_source_block t_sq
_cod_depositor_comments 'Adding full bibliography for 7705946--7705948.cif.'
_cod_database_code 7705948
_shelx_shelxl_version_number 2014/7
_shelx_space_group_comment
;
The symmetry employed for this shelxl refinement is uniquely defined
by the following loop, which should always be used as a source of
symmetry information in preference to the above space-group names.
They are only intended as comments.
;
_shelx_estimated_absorpt_t_max 0.910
_shelx_estimated_absorpt_t_min 0.445
_olex2_refinement_description
;
1. Fixed Uiso
 At 1.2 times of:
  All C(H) groups, All C(H,H) groups
 At 1.5 times of:
  All C(H,H,H) groups
2. Uiso/Uaniso restraints and constraints
C30 \\sim C26 \\sim C25 \\sim C21 \\sim C31 \\sim C8 \\sim C23 \\sim C14 \\sim
C24 \\sim C7 \\sim C9 \\sim C10 \\sim C29 \\sim C5 \\sim C32 \\sim C27 \\sim
C22 \\sim C28 \\sim C6 \\sim C18 \\sim C20 \\sim C11 \\sim C15 \\sim C19 \\sim
C36 \\sim C2 \\sim C13 \\sim C4 \\sim C3 \\sim C1 \\sim C01J \\sim C12 \\sim
C38 \\sim C17 \\sim C37 \\sim C0AA \\sim C1AA \\sim C2AA: within 3.8A with
sigma of 0.01 and sigma for terminal atoms of 0.02
Uanis(C2AA) \\sim Ueq: with sigma of 0.01 and sigma for terminal atoms of 0.02
3.a Secondary CH2 refined with riding coordinates:
 C25(H25A,H25B), C9(H9A,H9B)
3.b Me refined with riding coordinates:
 C1AA(H1AA,H1AB,H1AC)
3.c Aromatic/amide H refined with riding coordinates:
 C8(H8), C24(H24), C29(H29), C27(H27), C22(H22), C28(H28), C6(H6), C20(H20),
 C11(H11), C19(H19), C36(H36), C13(H13), C4(H4), C3(H3), C12(H12), C0AA(H0AA)
3.d Idealised Me refined as rotating group:
 C32(H32A,H32B,H32C), C1(H1A,H1B,H1C), C01J(H01A,H01B,H01C), C38(H38A,H38B,
 H38C), C17(H17A,H17B,H17C), C37(H37A,H37B,H37C), C2AA(H2AA,H2AB,H2AC)
;
_platon_squeeze_void_probe_radius 1.20
_olex2_submission_special_instructions 'No special instructions were received'

loop_
_space_group_symop_operation_xyz
'x, y, z'
'-x, y+1/2, -z+1/2'
'-x, -y, -z'
'x, -y-1/2, z-1/2'

loop_
_atom_site_label
_atom_site_type_symbol
_atom_site_fract_x
_atom_site_fract_y
_atom_site_fract_z
_atom_site_U_iso_or_equiv
_atom_site_adp_type
_atom_site_occupancy
_atom_site_site_symmetry_order
_atom_site_calc_flag
_atom_site_refinement_flags_posn
_atom_site_refinement_flags_adp
_atom_site_refinement_flags_occupancy
_atom_site_disorder_assembly
_atom_site_disorder_group
Dy1 Dy 0.34461(2) 0.31288(2) 0.55341(2) 0.02894(11) Uani 1 1 d . . . . .
Dy2 Dy 0.20676(2) 0.44336(2) 0.65643(2) 0.02977(11) Uani 1 1 d . . . . .
O3 O 0.3425(3) 0.4209(3) 0.6374(3) 0.0267(11) Uani 1 1 d . . . . .
O7 O 0.2045(3) 0.3435(3) 0.5651(3) 0.0282(11) Uani 1 1 d . . . . .
O2 O 0.4155(3) 0.2199(4) 0.5063(3) 0.0463(15) Uani 1 1 d . . . . .
O8 O 0.2485(3) 0.1938(3) 0.5428(3) 0.0362(13) Uani 1 1 d . . . . .
O15 O 0.3913(4) 0.2478(4) 0.6663(3) 0.0491(15) Uani 1 1 d . . . . .
O6 O 0.1399(4) 0.5112(4) 0.7315(4) 0.0484(16) Uani 1 1 d . . . . .
O9 O 0.3322(4) 0.4282(4) 0.4668(4) 0.0618(19) Uani 1 1 d . . . . .
O16 O 0.1846(4) 0.3329(4) 0.7273(4) 0.0512(16) Uani 1 1 d . . . . .
O4 O 0.3162(4) 0.4567(4) 0.7701(3) 0.0514(16) Uani 1 1 d . . . . .
N1 N 0.4904(4) 0.3655(4) 0.5652(4) 0.0323(14) Uani 1 1 d . . . . .
N2 N 0.0539(4) 0.4279(4) 0.6059(4) 0.0323(14) Uani 1 1 d . . . . .
O13 O 0.1834(4) 0.5317(4) 0.5473(4) 0.0592(18) Uani 1 1 d . . . . .
O1 O 0.7344(4) 0.0995(4) 0.5014(4) 0.066(2) Uani 1 1 d . . . . .
O5 O -0.1431(4) 0.4686(5) 0.8601(4) 0.0655(19) Uani 1 1 d . . . . .
O10 O 0.2704(4) 0.3188(5) 0.4209(4) 0.0613(18) Uani 1 1 d . . . . .
C30 C 0.1431(4) 0.2924(4) 0.5351(4) 0.0304(14) Uani 1 1 d . U . . .
N3 N 0.2868(5) 0.3922(7) 0.4125(5) 0.062(2) Uani 1 1 d . . . . .
O12 O 0.2657(5) 0.5805(4) 0.6464(6) 0.079(2) Uani 1 1 d . . . . .
N6 N 0.1214(6) 0.2231(4) 0.7642(4) 0.057(2) Uani 1 1 d . . . . .
C26 C 0.0583(4) 0.3153(5) 0.5166(4) 0.0329(14) Uani 1 1 d . U . . .
C25 C 0.0340(5) 0.4025(5) 0.5265(5) 0.0351(14) Uani 1 1 d . U . . .
H25A H 0.0639 0.4373 0.4967 0.042 Uiso 1 1 calc R . . . .
H25B H -0.0261 0.4091 0.5083 0.042 Uiso 1 1 calc R . . . .
C21 C 0.0709(5) 0.4975(4) 0.7602(5) 0.0374(14) Uani 1 1 d . U . . .
C31 C 0.1638(5) 0.2114(5) 0.5225(5) 0.0341(14) Uani 1 1 d . U . . .
C8 C 0.5572(5) 0.3279(5) 0.5528(5) 0.0413(15) Uani 1 1 d . U . . .
H8 H 0.6068 0.3584 0.5594 0.050 Uiso 1 1 calc R . . . .
C23 C -0.0027(5) 0.4630(5) 0.7182(5) 0.0376(14) Uani 1 1 d . U . . .
C14 C 0.4096(5) 0.4508(5) 0.6845(5) 0.0403(15) Uani 1 1 d . U . . .
C24 C -0.0077(5) 0.4387(4) 0.6402(5) 0.0336(14) Uani 1 1 d . U . . .
H24 H -0.0616 0.4301 0.6127 0.040 Uiso 1 1 calc R . . . .
C7 C 0.5641(5) 0.2449(5) 0.5301(5) 0.0407(15) Uani 1 1 d . U . . .
C9 C 0.5008(5) 0.4502(5) 0.5870(5) 0.0421(15) Uani 1 1 d . U . . .
H9A H 0.4603 0.4828 0.5534 0.051 Uiso 1 1 calc R . . . .
H9B H 0.5570 0.4680 0.5817 0.051 Uiso 1 1 calc R . . . .
C10 C 0.4886(5) 0.4648(5) 0.6659(5) 0.0415(15) Uani 1 1 d . U . . .
C29 C 0.1030(5) 0.1549(5) 0.4910(5) 0.0398(16) Uani 1 1 d . U . . .
H29 H 0.1181 0.1015 0.4823 0.048 Uiso 1 1 calc R . . . .
C5 C 0.4928(5) 0.1948(5) 0.5088(5) 0.0427(15) Uani 1 1 d . U . . .
C32 C 0.2741(6) 0.1090(5) 0.5439(6) 0.048(2) Uani 1 1 d . U . . .
H32A H 0.2562 0.0856 0.4951 0.072 Uiso 1 1 calc GR . . . .
H32B H 0.2485 0.0798 0.5800 0.072 Uiso 1 1 calc GR . . . .
H32C H 0.3345 0.1055 0.5572 0.072 Uiso 1 1 calc GR . . . .
C27 C -0.0023(5) 0.2582(5) 0.4853(5) 0.0386(15) Uani 1 1 d . U . . .
H27 H -0.0585 0.2741 0.4728 0.046 Uiso 1 1 calc R . . . .
C22 C -0.0755(5) 0.4525(5) 0.7500(5) 0.0421(16) Uani 1 1 d . U . . .
H22 H -0.1239 0.4299 0.7217 0.050 Uiso 1 1 calc R . . . .
N4 N 0.2303(7) 0.5895(6) 0.5756(8) 0.085(3) Uani 1 1 d . . . . .
C28 C 0.0189(5) 0.1801(5) 0.4727(5) 0.0409(15) Uani 1 1 d . U . . .
H28 H -0.0226 0.1432 0.4518 0.049 Uiso 1 1 calc R . . . .
C6 C 0.6456(5) 0.2141(5) 0.5268(5) 0.0463(16) Uani 1 1 d . U . . .
H6 H 0.6923 0.2478 0.5402 0.056 Uiso 1 1 calc R . . . .
C18 C -0.0756(5) 0.4754(5) 0.8228(5) 0.0443(16) Uani 1 1 d . U . . .
C20 C 0.0687(6) 0.5221(5) 0.8341(5) 0.0459(16) Uani 1 1 d . U . . .
H20 H 0.1159 0.5463 0.8627 0.055 Uiso 1 1 calc R . . . .
C11 C 0.5532(5) 0.4977(6) 0.7188(5) 0.0508(17) Uani 1 1 d . U . . .
H11 H 0.6063 0.5060 0.7066 0.061 Uiso 1 1 calc R . . . .
C15 C 0.3971(5) 0.4712(6) 0.7570(5) 0.0469(16) Uani 1 1 d . U . . .
C19 C -0.0034(6) 0.5103(5) 0.8642(6) 0.0485(17) Uani 1 1 d . U . . .
H19 H -0.0037 0.5261 0.9134 0.058 Uiso 1 1 calc R . . . .
C36 C 0.1452(6) 0.2958(5) 0.7703(6) 0.0495(19) Uani 1 1 d . U . . .
H36 H 0.1324 0.3249 0.8109 0.059 Uiso 1 1 calc R . . . .
C2 C 0.6574(5) 0.1358(5) 0.5045(5) 0.0476(16) Uani 1 1 d . U . . .
C13 C 0.4609(6) 0.5054(6) 0.8093(6) 0.0543(18) Uani 1 1 d . U . . .
H13 H 0.4516 0.5197 0.8568 0.065 Uiso 1 1 calc R . . . .
C4 C 0.5097(5) 0.1147(6) 0.4874(5) 0.0489(17) Uani 1 1 d . U . . .
H4 H 0.4641 0.0795 0.4745 0.059 Uiso 1 1 calc R . . . .
O14 O 0.2404(7) 0.6503(6) 0.5410(7) 0.136(4) Uani 1 1 d . . . . .
C3 C 0.5875(5) 0.0861(6) 0.4844(6) 0.0507(18) Uani 1 1 d . U . . .
H3 H 0.5943 0.0328 0.4688 0.061 Uiso 1 1 calc R . . . .
O11 O 0.2618(6) 0.4303(7) 0.3541(5) 0.117(4) Uani 1 1 d . . . . .
C1 C 0.8039(6) 0.1507(7) 0.5069(7) 0.068(3) Uani 1 1 d . U . . .
H1A H 0.7942 0.1903 0.4673 0.102 Uiso 1 1 calc GR . . . .
H1B H 0.8531 0.1192 0.5027 0.102 Uiso 1 1 calc GR . . . .
H1C H 0.8124 0.1781 0.5544 0.102 Uiso 1 1 calc GR . . . .
C01J C 0.3007(6) 0.4607(7) 0.8447(5) 0.060(2) Uani 1 1 d . U . . .
H01A H 0.3148 0.5141 0.8647 0.090 Uiso 1 1 calc GR . . . .
H01B H 0.3348 0.4208 0.8749 0.090 Uiso 1 1 calc GR . . . .
H01C H 0.2420 0.4499 0.8450 0.090 Uiso 1 1 calc GR . . . .
C12 C 0.5388(6) 0.5177(6) 0.7888(6) 0.0574(18) Uani 1 1 d . U . . .
H12 H 0.5824 0.5402 0.8233 0.069 Uiso 1 1 calc R . . . .
C38 C 0.0759(7) 0.1814(7) 0.8148(7) 0.077(3) Uani 1 1 d . U . . .
H38A H 0.1126 0.1426 0.8440 0.115 Uiso 1 1 calc GR . . . .
H38B H 0.0283 0.1534 0.7866 0.115 Uiso 1 1 calc GR . . . .
H38C H 0.0566 0.2203 0.8476 0.115 Uiso 1 1 calc GR . . . .
C17 C -0.2189(7) 0.4420(7) 0.8187(7) 0.074(3) Uani 1 1 d . U . . .
H17A H -0.2376 0.4800 0.7789 0.111 Uiso 1 1 calc GR . . . .
H17B H -0.2605 0.4384 0.8506 0.111 Uiso 1 1 calc GR . . . .
H17C H -0.2111 0.3893 0.7979 0.111 Uiso 1 1 calc GR . . . .
C37 C 0.1561(9) 0.1729(7) 0.7076(7) 0.089(3) Uani 1 1 d . U . . .
H37A H 0.1938 0.2055 0.6844 0.133 Uiso 1 1 calc GR . . . .
H37B H 0.1105 0.1538 0.6701 0.133 Uiso 1 1 calc GR . . . .
H37C H 0.1863 0.1270 0.7321 0.133 Uiso 1 1 calc GR . . . .
C0AA C 0.4635(7) 0.2368(7) 0.7051(6) 0.064(2) Uani 1 1 d . U . . .
H0AA H 0.5092 0.2350 0.6800 0.077 Uiso 1 1 calc R . . . .
N7 N 0.4790(5) 0.2279(5) 0.7761(4) 0.058(2) Uani 1 1 d . . . . .
C1AA C 0.4134(10) 0.2340(10) 0.8175(8) 0.115(4) Uani 1 1 d . U . . .
H1AA H 0.4356 0.2258 0.8697 0.173 Uiso 1 1 calc R . . . .
H1AB H 0.3882 0.2871 0.8104 0.173 Uiso 1 1 calc R . . . .
H1AC H 0.3714 0.1932 0.8007 0.173 Uiso 1 1 calc R . . . .
C2AA C 0.5604(10) 0.2108(11) 0.8189(9) 0.133(5) Uani 1 1 d . U . . .
H2AA H 0.5571 0.1633 0.8492 0.199 Uiso 1 1 calc GR . . . .
H2AB H 0.5792 0.2564 0.8506 0.199 Uiso 1 1 calc GR . . . .
H2AC H 0.5997 0.2010 0.7856 0.199 Uiso 1 1 calc GR . . . .

loop_
_atom_site_aniso_label
_atom_site_aniso_U_11
_atom_site_aniso_U_22
_atom_site_aniso_U_33
_atom_site_aniso_U_23
_atom_site_aniso_U_13
_atom_site_aniso_U_12
Dy1 0.01899(17) 0.0381(2) 0.0300(2) -0.00055(16) 0.00500(14) -0.00086(15)
Dy2 0.02496(19) 0.02989(19) 0.0353(2) -0.00290(16) 0.00756(15) -0.00322(14)
O3 0.008(2) 0.031(3) 0.038(3) -0.001(2) -0.006(2) -0.0106(19)
O7 0.016(2) 0.035(3) 0.033(3) -0.001(2) 0.003(2) -0.002(2)
O2 0.021(3) 0.057(4) 0.062(4) -0.018(3) 0.008(3) 0.001(3)
O8 0.026(3) 0.031(3) 0.052(4) -0.002(3) 0.009(2) 0.005(2)
O15 0.053(4) 0.051(4) 0.038(4) 0.006(3) -0.007(3) 0.004(3)
O6 0.038(3) 0.050(4) 0.060(4) -0.023(3) 0.017(3) 0.000(3)
O9 0.046(4) 0.077(5) 0.060(5) 0.032(4) 0.003(4) -0.006(3)
O16 0.052(4) 0.048(4) 0.056(4) 0.015(3) 0.019(3) -0.012(3)
O4 0.035(3) 0.089(5) 0.032(3) -0.011(3) 0.010(3) -0.014(3)
N1 0.026(3) 0.039(4) 0.032(4) -0.001(3) 0.005(3) -0.005(3)
N2 0.028(3) 0.026(3) 0.042(4) -0.004(3) 0.007(3) 0.000(3)
O13 0.048(4) 0.061(4) 0.068(5) 0.026(4) 0.008(3) 0.004(3)
O1 0.037(4) 0.061(4) 0.106(6) 0.021(4) 0.031(4) 0.020(3)
O5 0.055(4) 0.089(5) 0.061(5) 0.001(4) 0.031(4) 0.006(4)
O10 0.056(4) 0.093(6) 0.034(4) 0.005(4) 0.006(3) -0.004(4)
C30 0.026(3) 0.031(3) 0.034(3) -0.005(3) 0.009(3) -0.006(2)
N3 0.033(4) 0.115(8) 0.034(5) 0.032(5) -0.001(4) 0.001(5)
O12 0.071(5) 0.045(4) 0.122(8) -0.004(5) 0.016(5) -0.017(4)
N6 0.091(6) 0.039(4) 0.041(5) 0.001(3) 0.011(4) -0.022(4)
C26 0.024(3) 0.037(3) 0.038(3) -0.009(3) 0.006(3) -0.003(3)
C25 0.027(3) 0.036(3) 0.043(3) -0.003(3) 0.007(3) 0.000(3)
C21 0.040(3) 0.025(3) 0.049(3) -0.002(3) 0.014(3) 0.007(3)
C31 0.027(3) 0.037(3) 0.040(3) -0.006(3) 0.010(3) -0.002(3)
C8 0.024(3) 0.053(3) 0.049(3) 0.003(3) 0.010(3) -0.007(3)
C23 0.037(3) 0.031(3) 0.048(3) 0.000(3) 0.017(3) 0.004(3)
C14 0.030(3) 0.054(3) 0.037(3) -0.008(3) 0.005(3) -0.013(3)
C24 0.025(3) 0.032(3) 0.046(3) -0.003(3) 0.010(3) 0.004(2)
C7 0.026(3) 0.049(3) 0.049(3) 0.006(3) 0.013(3) -0.001(3)
C9 0.028(3) 0.056(3) 0.043(3) 0.002(3) 0.008(3) -0.014(3)
C10 0.027(3) 0.057(3) 0.041(3) -0.003(3) 0.007(3) -0.013(3)
C29 0.035(3) 0.036(3) 0.049(4) -0.008(3) 0.008(3) -0.005(3)
C5 0.032(3) 0.054(3) 0.045(3) 0.000(3) 0.015(3) 0.004(3)
C32 0.045(5) 0.038(4) 0.065(6) 0.005(4) 0.019(4) 0.006(4)
C27 0.028(3) 0.042(3) 0.045(3) -0.007(3) 0.005(3) -0.005(3)
C22 0.037(3) 0.038(3) 0.055(4) -0.002(3) 0.019(3) 0.003(3)
N4 0.075(7) 0.041(5) 0.148(12) 0.023(7) 0.040(8) -0.002(5)
C28 0.030(3) 0.043(3) 0.050(3) -0.011(3) 0.006(3) -0.011(3)
C6 0.031(3) 0.053(3) 0.057(4) 0.009(3) 0.014(3) 0.000(3)
C18 0.043(3) 0.042(3) 0.053(4) 0.004(3) 0.020(3) 0.013(3)
C20 0.044(3) 0.043(3) 0.053(4) -0.007(3) 0.013(3) 0.008(3)
C11 0.034(3) 0.071(4) 0.046(4) -0.006(3) 0.005(3) -0.018(3)
C15 0.034(3) 0.065(4) 0.043(3) -0.004(3) 0.008(3) -0.013(3)
C19 0.051(4) 0.045(3) 0.053(4) -0.006(3) 0.018(3) 0.009(3)
C36 0.048(4) 0.047(4) 0.055(4) 0.001(4) 0.010(4) -0.002(4)
C2 0.033(3) 0.053(3) 0.060(4) 0.009(3) 0.016(3) 0.006(3)
C13 0.041(3) 0.078(4) 0.044(4) -0.012(3) 0.007(3) -0.018(3)
C4 0.034(3) 0.055(3) 0.060(4) 0.001(3) 0.015(3) 0.000(3)
O14 0.150(10) 0.082(6) 0.185(12) 0.070(7) 0.052(9) -0.020(6)
C3 0.040(3) 0.053(4) 0.061(4) 0.000(3) 0.015(3) 0.006(3)
O11 0.085(6) 0.188(10) 0.068(6) 0.080(7) -0.014(5) -0.028(6)
C1 0.033(5) 0.077(6) 0.100(7) 0.012(6) 0.028(5) 0.014(4)
C01J 0.048(5) 0.091(6) 0.042(5) -0.006(5) 0.011(4) -0.008(5)
C12 0.042(3) 0.077(4) 0.050(4) -0.009(3) 0.002(3) -0.021(3)
C38 0.081(7) 0.079(7) 0.071(7) 0.021(6) 0.014(6) -0.027(6)
C17 0.069(6) 0.076(6) 0.091(7) -0.016(6) 0.053(6) -0.013(5)
C37 0.125(8) 0.072(6) 0.070(6) -0.005(6) 0.019(6) -0.015(6)
C0AA 0.058(4) 0.075(4) 0.060(4) 0.006(4) 0.007(4) 0.000(4)
N7 0.057(5) 0.081(6) 0.031(4) 0.013(4) -0.003(4) 0.005(4)
C1AA 0.118(10) 0.141(10) 0.086(9) 0.001(8) 0.017(8) 0.007(9)
C2AA 0.119(9) 0.158(10) 0.105(9) 0.022(8) -0.024(8) 0.012(9)

loop_
_atom_type_symbol
_atom_type_description
_atom_type_scat_dispersion_real
_atom_type_scat_dispersion_imag
_atom_type_scat_source
C C 0.0033 0.0016 'International Tables Vol C Tables 4.2.6.8 and 6.1.1.4'
H H 0.0000 0.0000 'International Tables Vol C Tables 4.2.6.8 and 6.1.1.4'
Dy Dy -0.1892 4.4098 'International Tables Vol C Tables 4.2.6.8 and 6.1.1.4'
N N 0.0061 0.0033 'International Tables Vol C Tables 4.2.6.8 and 6.1.1.4'
O O 0.0106 0.0060 'International Tables Vol C Tables 4.2.6.8 and 6.1.1.4'

loop_
_geom_angle_atom_site_label_1
_geom_angle_atom_site_label_2
_geom_angle_atom_site_label_3
_geom_angle
_geom_angle_site_symmetry_1
_geom_angle_site_symmetry_3
_geom_angle_publ_flag
O3 Dy1 O7 69.88(15) . . ?
O3 Dy1 O8 124.58(16) . . ?
O3 Dy1 O9 79.8(2) . . ?
O3 Dy1 N1 78.52(18) . . ?
O3 Dy1 O10 122.6(2) . . ?
O7 Dy1 O8 65.28(16) . . ?
O7 Dy1 O9 85.49(19) . . ?
O7 Dy1 N1 145.64(19) . . ?
O7 Dy1 O10 77.0(2) . . ?
O2 Dy1 O3 149.08(18) . . ?
O2 Dy1 O7 139.82(18) . . ?
O2 Dy1 O8 77.21(18) . . ?
O2 Dy1 O15 85.0(2) . . ?
O2 Dy1 O9 106.3(2) . . ?
O2 Dy1 N1 73.9(2) . . ?
O2 Dy1 O10 81.0(2) . . ?
O8 Dy1 O10 76.7(2) . . ?
O15 Dy1 O3 79.26(19) . . ?
O15 Dy1 O7 100.7(2) . . ?
O15 Dy1 O8 78.8(2) . . ?
O15 Dy1 O9 154.5(2) . . ?
O15 Dy1 N1 86.0(2) . . ?
O15 Dy1 O10 153.8(2) . . ?
O9 Dy1 O8 125.5(2) . . ?
O9 Dy1 N1 75.8(2) . . ?
O9 Dy1 O10 51.6(2) . . ?
N1 Dy1 O8 148.36(18) . . ?
N1 Dy1 O10 110.8(2) . . ?
O3 Dy2 O7 71.16(16) . . ?
O3 Dy2 O4 65.41(18) . . ?
O3 Dy2 N2 146.47(19) . . ?
O3 Dy2 O13 89.33(19) . . ?
O3 Dy2 O12 75.4(2) . . ?
O7 Dy2 O4 125.15(19) . . ?
O7 Dy2 N2 76.95(18) . . ?
O7 Dy2 O13 81.9(2) . . ?
O7 Dy2 O12 123.4(3) . . ?
O6 Dy2 O3 139.47(19) . . ?
O6 Dy2 O7 148.84(19) . . ?
O6 Dy2 O16 84.9(2) . . ?
O6 Dy2 O4 77.9(2) . . ?
O6 Dy2 N2 73.6(2) . . ?
O6 Dy2 O13 100.5(2) . . ?
O6 Dy2 O12 79.5(3) . . ?
O16 Dy2 O3 101.74(19) . . ?
O16 Dy2 O7 81.8(2) . . ?
O16 Dy2 O4 76.1(2) . . ?
O16 Dy2 N2 83.4(2) . . ?
O16 Dy2 O13 156.1(2) . . ?
O16 Dy2 O12 150.1(3) . . ?
O4 Dy2 N2 146.2(2) . . ?
O13 Dy2 O4 127.7(2) . . ?
O13 Dy2 N2 76.0(2) . . ?
O13 Dy2 O12 53.2(3) . . ?
O12 Dy2 O4 75.7(3) . . ?
O12 Dy2 N2 115.8(2) . . ?
Dy2 O3 Dy1 109.97(17) . . ?
C14 O3 Dy1 125.9(5) . . ?
C14 O3 Dy2 121.6(5) . . ?
Dy2 O7 Dy1 108.62(18) . . ?
C30 O7 Dy1 118.6(4) . . ?
C30 O7 Dy2 130.6(4) . . ?
C5 O2 Dy1 140.7(5) . . ?
C31 O8 Dy1 115.5(4) . . ?
C31 O8 C32 118.0(6) . . ?
C32 O8 Dy1 125.8(4) . . ?
C0AA O15 Dy1 133.2(7) . . ?
C21 O6 Dy2 134.2(5) . . ?
N3 O9 Dy1 96.2(6) . . ?
C36 O16 Dy2 152.4(6) . . ?
C15 O4 Dy2 115.1(5) . . ?
C15 O4 C01J 119.0(7) . . ?
C01J O4 Dy2 125.4(5) . . ?
C8 N1 Dy1 128.5(5) . . ?
C8 N1 C9 116.6(7) . . ?
C9 N1 Dy1 114.9(5) . . ?
C25 N2 Dy2 114.8(4) . . ?
C24 N2 Dy2 127.7(5) . . ?
C24 N2 C25 117.5(6) . . ?
N4 O13 Dy2 96.9(7) . . ?
C2 O1 C1 116.8(7) . . ?
C18 O5 C17 116.9(8) . . ?
N3 O10 Dy1 94.6(5) . . ?
O7 C30 C26 123.3(6) . . ?
O7 C30 C31 118.9(7) . . ?
C26 C30 C31 117.8(7) . . ?
O10 N3 O9 117.5(8) . . ?
O11 N3 O9 119.1(11) . . ?
O11 N3 O10 123.4(10) . . ?
N4 O12 Dy2 93.9(6) . . ?
C36 N6 C38 125.2(9) . . ?
C36 N6 C37 116.2(9) . . ?
C38 N6 C37 117.7(8) . . ?
C30 C26 C25 119.4(6) . . ?
C30 C26 C27 119.9(7) . . ?
C27 C26 C25 120.6(7) . . ?
N2 C25 C26 111.6(6) . . ?
N2 C25 H25A 109.3 . . ?
N2 C25 H25B 109.3 . . ?
C26 C25 H25A 109.3 . . ?
C26 C25 H25B 109.3 . . ?
H25A C25 H25B 108.0 . . ?
O6 C21 C23 122.6(8) . . ?
O6 C21 C20 119.2(8) . . ?
C20 C21 C23 118.1(8) . . ?
O8 C31 C30 114.0(6) . . ?
O8 C31 C29 124.1(7) . . ?
C29 C31 C30 121.9(7) . . ?
N1 C8 H8 116.1 . . ?
N1 C8 C7 127.8(7) . . ?
C7 C8 H8 116.1 . . ?
C21 C23 C24 122.1(7) . . ?
C22 C23 C21 120.7(8) . . ?
C22 C23 C24 117.2(8) . . ?
O3 C14 C10 124.9(7) . . ?
O3 C14 C15 116.7(7) . . ?
C10 C14 C15 118.3(7) . . ?
N2 C24 C23 126.7(7) . . ?
N2 C24 H24 116.7 . . ?
C23 C24 H24 116.7 . . ?
C5 C7 C8 122.2(7) . . ?
C5 C7 C6 119.7(8) . . ?
C6 C7 C8 118.1(8) . . ?
N1 C9 H9A 109.0 . . ?
N1 C9 H9B 109.0 . . ?
N1 C9 C10 112.7(7) . . ?
H9A C9 H9B 107.8 . . ?
C10 C9 H9A 109.0 . . ?
C10 C9 H9B 109.0 . . ?
C14 C10 C9 119.0(7) . . ?
C14 C10 C11 119.9(8) . . ?
C11 C10 C9 120.9(7) . . ?
C31 C29 H29 120.6 . . ?
C31 C29 C28 118.8(7) . . ?
C28 C29 H29 120.6 . . ?
O2 C5 C7 123.4(8) . . ?
O2 C5 C4 120.9(8) . . ?
C7 C5 C4 115.6(7) . . ?
O8 C32 H32A 109.5 . . ?
O8 C32 H32B 109.5 . . ?
O8 C32 H32C 109.5 . . ?
H32A C32 H32B 109.5 . . ?
H32A C32 H32C 109.5 . . ?
H32B C32 H32C 109.5 . . ?
C26 C27 H27 119.2 . . ?
C28 C27 C26 121.6(8) . . ?
C28 C27 H27 119.2 . . ?
C23 C22 H22 119.9 . . ?
C18 C22 C23 120.2(8) . . ?
C18 C22 H22 119.9 . . ?
O13 N4 O12 115.9(9) . . ?
O14 N4 O13 122.4(14) . . ?
O14 N4 O12 121.7(12) . . ?
C29 C28 H28 120.0 . . ?
C27 C28 C29 120.1(7) . . ?
C27 C28 H28 120.0 . . ?
C7 C6 H6 119.2 . . ?
C2 C6 C7 121.6(8) . . ?
C2 C6 H6 119.2 . . ?
O5 C18 C19 115.0(8) . . ?
C22 C18 O5 125.6(9) . . ?
C22 C18 C19 119.4(8) . . ?
C21 C20 H20 120.0 . . ?
C19 C20 C21 120.1(9) . . ?
C19 C20 H20 120.0 . . ?
C10 C11 H11 119.8 . . ?
C12 C11 C10 120.3(8) . . ?
C12 C11 H11 119.8 . . ?
O4 C15 C14 114.4(7) . . ?
O4 C15 C13 123.8(8) . . ?
C13 C15 C14 121.8(8) . . ?
C18 C19 H19 119.2 . . ?
C20 C19 C18 121.6(9) . . ?
C20 C19 H19 119.2 . . ?
O16 C36 N6 126.2(10) . . ?
O16 C36 H36 116.9 . . ?
N6 C36 H36 116.9 . . ?
O1 C2 C3 115.2(8) . . ?
C6 C2 O1 125.9(8) . . ?
C6 C2 C3 118.9(8) . . ?
C15 C13 H13 121.0 . . ?
C12 C13 C15 118.1(9) . . ?
C12 C13 H13 121.0 . . ?
C5 C4 H4 117.9 . . ?
C3 C4 C5 124.2(9) . . ?
C3 C4 H4 117.9 . . ?
C2 C3 H3 120.0 . . ?
C4 C3 C2 120.0(9) . . ?
C4 C3 H3 120.0 . . ?
O1 C1 H1A 109.5 . . ?
O1 C1 H1B 109.5 . . ?
O1 C1 H1C 109.5 . . ?
H1A C1 H1B 109.5 . . ?
H1A C1 H1C 109.5 . . ?
H1B C1 H1C 109.5 . . ?
O4 C01J H01A 109.5 . . ?
O4 C01J H01B 109.5 . . ?
O4 C01J H01C 109.5 . . ?
H01A C01J H01B 109.5 . . ?
H01A C01J H01C 109.5 . . ?
H01B C01J H01C 109.5 . . ?
C11 C12 C13 121.5(9) . . ?
C11 C12 H12 119.2 . . ?
C13 C12 H12 119.2 . . ?
N6 C38 H38A 109.5 . . ?
N6 C38 H38B 109.5 . . ?
N6 C38 H38C 109.5 . . ?
H38A C38 H38B 109.5 . . ?
H38A C38 H38C 109.5 . . ?
H38B C38 H38C 109.5 . . ?
O5 C17 H17A 109.5 . . ?
O5 C17 H17B 109.5 . . ?
O5 C17 H17C 109.5 . . ?
H17A C17 H17B 109.5 . . ?
H17A C17 H17C 109.5 . . ?
H17B C17 H17C 109.5 . . ?
N6 C37 H37A 109.5 . . ?
N6 C37 H37B 109.5 . . ?
N6 C37 H37C 109.5 . . ?
H37A C37 H37B 109.5 . . ?
H37A C37 H37C 109.5 . . ?
H37B C37 H37C 109.5 . . ?
O15 C0AA H0AA 117.4 . . ?
O15 C0AA N7 125.3(10) . . ?
N7 C0AA H0AA 117.4 . . ?
C0AA N7 C1AA 120.0(10) . . ?
C0AA N7 C2AA 124.6(11) . . ?
C1AA N7 C2AA 115.4(11) . . ?
N7 C1AA H1AA 109.5 . . ?
N7 C1AA H1AB 109.5 . . ?
N7 C1AA H1AC 109.5 . . ?
H1AA C1AA H1AB 109.5 . . ?
H1AA C1AA H1AC 109.5 . . ?
H1AB C1AA H1AC 109.5 . . ?
N7 C2AA H2AA 109.5 . . ?
N7 C2AA H2AB 109.5 . . ?
N7 C2AA H2AC 109.5 . . ?
H2AA C2AA H2AB 109.5 . . ?
H2AA C2AA H2AC 109.5 . . ?
H2AB C2AA H2AC 109.5 . . ?

loop_
_geom_bond_atom_site_label_1
_geom_bond_atom_site_label_2
_geom_bond_distance
_geom_bond_site_symmetry_2
_geom_bond_publ_flag
Dy1 O3 2.341(5) . ?
Dy1 O7 2.354(4) . ?
Dy1 O2 2.167(5) . ?
Dy1 O8 2.476(5) . ?
Dy1 O15 2.313(6) . ?
Dy1 O9 2.444(6) . ?
Dy1 N1 2.472(6) . ?
Dy1 O10 2.488(6) . ?
Dy2 O3 2.297(4) . ?
Dy2 O7 2.323(5) . ?
Dy2 O6 2.182(5) . ?
Dy2 O16 2.285(6) . ?
Dy2 O4 2.473(6) . ?
Dy2 N2 2.480(6) . ?
Dy2 O13 2.427(6) . ?
Dy2 O12 2.460(7) . ?
O3 C14 1.344(9) . ?
O7 C30 1.335(8) . ?
O2 C5 1.301(9) . ?
O8 C31 1.376(9) . ?
O8 C32 1.450(9) . ?
O15 C0AA 1.261(11) . ?
O6 C21 1.324(9) . ?
O9 N3 1.263(11) . ?
O16 C36 1.245(10) . ?
O4 C15 1.384(10) . ?
O4 C01J 1.419(10) . ?
N1 C8 1.292(10) . ?
N1 C9 1.445(10) . ?
N2 C25 1.479(10) . ?
N2 C24 1.271(9) . ?
O13 N4 1.263(12) . ?
O1 C2 1.383(10) . ?
O1 C1 1.387(11) . ?
O5 C18 1.380(10) . ?
O5 C17 1.384(13) . ?
O10 N3 1.247(11) . ?
C30 C26 1.398(10) . ?
C30 C31 1.399(10) . ?
N3 O11 1.234(10) . ?
O12 N4 1.318(14) . ?
N6 C36 1.252(11) . ?
N6 C38 1.443(12) . ?
N6 C37 1.498(14) . ?
C26 C25 1.501(10) . ?
C26 C27 1.398(10) . ?
C25 H25A 0.9700 . ?
C25 H25B 0.9700 . ?
C21 C23 1.407(12) . ?
C21 C20 1.406(12) . ?
C31 C29 1.395(11) . ?
C8 H8 0.9300 . ?
C8 C7 1.433(12) . ?
C23 C24 1.459(11) . ?
C23 C22 1.403(11) . ?
C14 C10 1.389(11) . ?
C14 C15 1.404(12) . ?
C24 H24 0.9300 . ?
C7 C5 1.408(11) . ?
C7 C6 1.414(11) . ?
C9 H9A 0.9700 . ?
C9 H9B 0.9700 . ?
C9 C10 1.496(12) . ?
C10 C11 1.392(12) . ?
C29 H29 0.9300 . ?
C29 C28 1.396(11) . ?
C5 C4 1.409(12) . ?
C32 H32A 0.9600 . ?
C32 H32B 0.9600 . ?
C32 H32C 0.9600 . ?
C27 H27 0.9300 . ?
C27 C28 1.355(11) . ?
C22 H22 0.9300 . ?
C22 C18 1.371(12) . ?
N4 O14 1.205(12) . ?
C28 H28 0.9300 . ?
C6 H6 0.9300 . ?
C6 C2 1.370(12) . ?
C18 C19 1.390(13) . ?
C20 H20 0.9300 . ?
C20 C19 1.377(12) . ?
C11 H11 0.9300 . ?
C11 C12 1.368(13) . ?
C15 C13 1.387(12) . ?
C19 H19 0.9300 . ?
C36 H36 0.9300 . ?
C2 C3 1.384(12) . ?
C13 H13 0.9300 . ?
C13 C12 1.381(12) . ?
C4 H4 0.9300 . ?
C4 C3 1.346(12) . ?
C3 H3 0.9300 . ?
C1 H1A 0.9600 . ?
C1 H1B 0.9600 . ?
C1 H1C 0.9600 . ?
C01J H01A 0.9600 . ?
C01J H01B 0.9600 . ?
C01J H01C 0.9600 . ?
C12 H12 0.9300 . ?
C38 H38A 0.9600 . ?
C38 H38B 0.9600 . ?
C38 H38C 0.9600 . ?
C17 H17A 0.9600 . ?
C17 H17B 0.9600 . ?
C17 H17C 0.9600 . ?
C37 H37A 0.9600 . ?
C37 H37B 0.9600 . ?
C37 H37C 0.9600 . ?
C0AA H0AA 0.9300 . ?
C0AA N7 1.276(12) . ?
N7 C1AA 1.401(15) . ?
N7 C2AA 1.425(16) . ?
C1AA H1AA 0.9600 . ?
C1AA H1AB 0.9600 . ?
C1AA H1AC 0.9600 . ?
C2AA H2AA 0.9600 . ?
C2AA H2AB 0.9600 . ?
C2AA H2AC 0.9600 . ?

loop_
_platon_squeeze_void_nr
_platon_squeeze_void_average_x
_platon_squeeze_void_average_y
_platon_squeeze_void_average_z
_platon_squeeze_void_volume
_platon_squeeze_void_count_electrons
_platon_squeeze_void_content
1 0.193 0.745 0.286 147 38 ' '
2 0.193 0.755 0.786 148 38 ' '
3 0.807 0.245 0.214 148 38 ' '
4 0.807 0.255 0.714 148 38 ' '
